data_7000978
loop_
_publ_author_name
'Ni, Zhong-Hai'
'Tao, Jun'
'Wernsdorfer, Wolfgang'
'Cui, Ai-Li'
'Kou, Hui-Zhong'

_publ_section_title
;
 Supramolecular metallomacrocycles based on trans-dicyanoferrite(III)
 building blocks: synthesis, crystal structure and magnetic properties
;
_journal_coden_ASTM DTARAF
_journal_issue 15
_journal_name_full 'Dalton Transactions'
_journal_page_first 2788
_journal_page_last 2794
_journal_paper_doi 10.1039/b814860k
_journal_year 2009
_chemical_formula_sum 'C79 H77 Cl4 Fe2 Mn2 N17 O16'
_chemical_formula_weight 1883.96
_space_group_IT_number 2
_symmetry_cell_setting triclinic
_symmetry_space_group_name_Hall '-P 1'
_symmetry_space_group_name_H-M 'P -1'
_atom_sites_solution_hydrogens geom
_atom_sites_solution_primary direct
_atom_sites_solution_secondary difmap
_audit_creation_method SHELXL-97
_cell_angle_alpha 77.540(16)
_cell_angle_beta 73.189(15)
_cell_angle_gamma 78.680(16)
_cell_formula_units_Z 2
_cell_length_a 15.771(6)
_cell_length_b 15.849(5)
_cell_length_c 18.403(6)
_cell_measurement_reflns_used 8568
_cell_measurement_temperature 123(2)
_cell_measurement_theta_max 25.00
_cell_measurement_theta_min 3.0043
_cell_volume 4255(3)
_computing_cell_refinement 'CrystalClear (Rigaku Corp., 2000)'
_computing_data_collection 'CrystalClear (Rigaku Corp., 2000)'
_computing_data_reduction 'CrystalClear (Rigaku Corp., 2000)'
_computing_molecular_graphics xp
_computing_publication_material xp
_computing_structure_refinement 'SHELXL-97 (Sheldrick, 1997)'
_computing_structure_solution 'SHELXS-97 (Sheldrick, 1990)'
_diffrn_ambient_temperature 123(2)
_diffrn_detector_area_resol_mean 28.5714
_diffrn_measured_fraction_theta_full 0.981
_diffrn_measured_fraction_theta_max 0.981
_diffrn_measurement_device_type 'Saturn70 CCD (4x4 bin mode)'
_diffrn_measurement_method dtprofit.ref
_diffrn_radiation_monochromator Confocal
_diffrn_radiation_source 'Rotating Anode'
_diffrn_radiation_type MoK\a
_diffrn_radiation_wavelength 0.71070
_diffrn_reflns_av_R_equivalents 0.0961
_diffrn_reflns_av_sigmaI/netI 0.1495
_diffrn_reflns_limit_h_max 18
_diffrn_reflns_limit_h_min -18
_diffrn_reflns_limit_k_max 13
_diffrn_reflns_limit_k_min -18
_diffrn_reflns_limit_l_max 16
_diffrn_reflns_limit_l_min -21
_diffrn_reflns_number 28582
_diffrn_reflns_theta_full 25.00
_diffrn_reflns_theta_max 25.00
_diffrn_reflns_theta_min 3.00
_exptl_absorpt_coefficient_mu 0.824
_exptl_absorpt_correction_T_max 1.0000
_exptl_absorpt_correction_T_min 0.8356
_exptl_absorpt_correction_type multi-scan
_exptl_absorpt_process_details 'CrystalClear (Rigaku Corp., 2000)'
_exptl_crystal_colour 'Dark brown'
_exptl_crystal_density_diffrn 1.470
_exptl_crystal_density_method 'not measured'
_exptl_crystal_description block
_exptl_crystal_F_000 1936
_exptl_crystal_size_max 0.20
_exptl_crystal_size_mid 0.15
_exptl_crystal_size_min 0.12
_refine_diff_density_max 1.237
_refine_diff_density_min -0.856
_refine_diff_density_rms 0.145
_refine_ls_extinction_method none
_refine_ls_goodness_of_fit_ref 1.092
_refine_ls_hydrogen_treatment constr
_refine_ls_matrix_type full
_refine_ls_number_parameters 1091
_refine_ls_number_reflns 14706
_refine_ls_number_restraints 14
_refine_ls_restrained_S_all 1.095
_refine_ls_R_factor_all 0.1666
_refine_ls_R_factor_gt 0.1081
_refine_ls_shift/su_max 0.003
_refine_ls_shift/su_mean 0.000
_refine_ls_structure_factor_coef Fsqd
_refine_ls_weighting_details 'calc w=1/[\s^2^(Fo^2^)+(0.1295P)^2^+0.0000P] where P=(Fo^2^+2Fc^2^)/3'
_refine_ls_weighting_scheme calc
_refine_ls_wR_factor_gt 0.2467
_refine_ls_wR_factor_ref 0.2869
_reflns_number_gt 8568
_reflns_number_total 14706
_reflns_threshold_expression >2sigma(I)
_cod_data_source_file B814860K.txt
_cod_data_source_block 5
_cod_depositor_comments
;
The following automatic conversions were performed:
'_symmetry_cell_setting' value 'Triclinic' changed to 'triclinic'
according to '/home/saulius/struct/CIF-dictionaries/cif_core.dic'
dictionary named 'cif_core.dic' version 2.4.1 from
2010-06-29.

'_exptl_absorpt_correction_type' value 'Multi-scan' changed
to 'multi-scan' according to
'/home/saulius/struct/CIF-dictionaries/cif_core.dic' dictionary named
'cif_core.dic' version 2.4.1 from 2010-06-29.

Automatic conversion script
Id: cif_fix_enum 1527 2010-12-29 10:47:43Z saulius 
;
_cod_original_sg_symbol_H-M P-1
_cod_database_code 7000978

loop_
_symmetry_equiv_pos_as_xyz
'x, y, z'
'-x, -y, -z'

loop_
_atom_site_label
_atom_site_type_symbol
_atom_site_fract_x
_atom_site_fract_y
_atom_site_fract_z
_atom_site_U_iso_or_equiv
_atom_site_adp_type
_atom_site_occupancy
_atom_site_symmetry_multiplicity
_atom_site_calc_flag
_atom_site_refinement_flags
_atom_site_disorder_assembly
_atom_site_disorder_group
Fe1 Fe 0.46530(8) 0.61111(7) 0.33922(6) 0.0276(3) Uani 1 1 d . . .
Fe2 Fe 0.11479(8) 0.82006(7) -0.04083(6) 0.0276(3) Uani 1 1 d . . .
Mn1 Mn 0.76214(8) 0.38308(7) 0.33953(6) 0.0272(3) Uani 1 1 d . . .
Mn2 Mn 0.16653(9) 0.81423(8) 0.31663(7) 0.0337(3) Uani 1 1 d . . .
Cl1 Cl 0.1767(2) 1.25303(18) 0.36290(19) 0.0740(9) Uani 1 1 d . . .
Cl2 Cl -0.22610(16) 0.69479(15) 0.27211(14) 0.0477(6) Uani 1 1 d . . .
Cl3 Cl 1.1802(2) 0.5128(2) 0.3130(2) 0.0815(10) Uani 1 1 d . . .
Cl4 Cl 0.7029(2) -0.06789(16) 0.43805(18) 0.0741(9) Uani 1 1 d . . .
O1 O 0.4472(4) 0.4431(4) 0.2115(3) 0.0454(16) Uani 1 1 d . . .
O2 O 0.5649(4) 0.8366(4) 0.2516(3) 0.0444(16) Uani 1 1 d . . .
O3 O -0.0126(5) 0.6216(4) 0.0879(3) 0.0484(17) Uani 1 1 d . . .
O4 O 0.3820(4) 0.8092(5) -0.0989(4) 0.0585(19) Uani 1 1 d . . .
O5 O 0.8155(4) 0.4260(3) 0.4009(3) 0.0349(14) Uani 1 1 d . . .
O6 O 0.7132(4) 0.3026(3) 0.4270(3) 0.0321(13) Uani 1 1 d . . .
O7 O 0.1470(4) 0.8838(4) 0.3926(3) 0.0401(15) Uani 1 1 d . . .
O8 O 0.0694(4) 0.7570(4) 0.3801(3) 0.0447(16) Uani 1 1 d . . .
O9 O 0.0696(4) 0.9173(4) 0.2612(3) 0.0382(14) Uani 1 1 d . . .
H9A H 0.0659 0.9020 0.2208 0.046 Uiso 1 1 d R . .
H10A H 0.8834 0.2528 0.2874 0.046 Uiso 1 1 d R . .
O10 O 0.8870(4) 0.2850(4) 0.3178(3) 0.0337(14) Uani 1 1 d . . .
N1 N 0.6390(5) 0.4840(4) 0.3554(4) 0.0298(16) Uani 1 1 d . . .
N2 N 0.2771(5) 0.7226(5) 0.3534(4) 0.0388(18) Uani 1 1 d . . .
N3 N 0.0832(5) 0.8879(4) 0.1137(4) 0.0363(17) Uani 1 1 d . . .
N4 N 0.1070(5) 0.8014(5) -0.2030(4) 0.0422(19) Uani 1 1 d . . .
N5 N 0.3962(4) 0.5125(4) 0.3930(3) 0.0256(15) Uani 1 1 d . . .
N6 N 0.4690(4) 0.5654(4) 0.2508(3) 0.0287(15) Uani 1 1 d . . .
N7 N 0.5236(5) 0.6993(4) 0.2664(4) 0.0339(17) Uani 1 1 d . . .
N8 N 0.4867(5) 0.6773(4) 0.4127(4) 0.0314(16) Uani 1 1 d . . .
N9 N 0.1665(4) 0.9286(4) -0.0975(3) 0.0283(15) Uani 1 1 d . . .
N10 N 0.2376(5) 0.7754(4) -0.0485(3) 0.0290(16) Uani 1 1 d . . .
N11 N 0.0974(5) 0.7057(4) 0.0134(4) 0.0321(16) Uani 1 1 d . . .
N12 N -0.0179(5) 0.8356(4) -0.0213(3) 0.0283(15) Uani 1 1 d . . .
N13 N 0.8206(5) 0.4659(4) 0.2456(4) 0.0308(16) Uani 1 1 d . . .
N14 N 0.7076(4) 0.3294(4) 0.2750(3) 0.0287(15) Uani 1 1 d . . .
N15 N 0.2611(5) 0.8864(5) 0.2464(4) 0.0382(18) Uani 1 1 d . . .
N16 N 0.1779(5) 0.7438(4) 0.2344(4) 0.0313(16) Uani 1 1 d . . .
N17 N 0.1054(18) 0.2913(13) 0.1660(12) 0.233(12) Uani 1 1 d D . .
C1 C 0.5765(6) 0.5329(5) 0.3496(4) 0.031(2) Uani 1 1 d . . .
C2 C 0.3472(6) 0.6814(5) 0.3482(5) 0.033(2) Uani 1 1 d . . .
C3 C 0.0963(5) 0.8642(5) 0.0561(5) 0.0294(18) Uani 1 1 d . . .
C4 C 0.1131(5) 0.8043(5) -0.1435(5) 0.0317(19) Uani 1 1 d . . .
C5 C 0.4741(5) 0.6551(5) 0.4897(5) 0.0301(19) Uani 1 1 d . . .
H5A H 0.4524 0.6030 0.5146 0.036 Uiso 1 1 calc R . .
C6 C 0.4924(6) 0.7074(6) 0.5326(5) 0.039(2) Uani 1 1 d . . .
H6A H 0.4822 0.6912 0.5857 0.046 Uiso 1 1 calc R . .
C7 C 0.5268(6) 0.7860(6) 0.4948(6) 0.043(2) Uani 1 1 d . . .
H7A H 0.5396 0.8225 0.5224 0.052 Uiso 1 1 calc R . .
C8 C 0.5407(6) 0.8071(6) 0.4160(5) 0.041(2) Uani 1 1 d . . .
H8A H 0.5632 0.8583 0.3895 0.049 Uiso 1 1 calc R . .
C9 C 0.5208(5) 0.7508(5) 0.3762(5) 0.032(2) Uani 1 1 d . . .
C10 C 0.5374(6) 0.7680(6) 0.2905(5) 0.035(2) Uani 1 1 d . . .
C11 C 0.5391(6) 0.6896(5) 0.1886(5) 0.034(2) Uani 1 1 d . . .
C12 C 0.5780(6) 0.7473(6) 0.1232(5) 0.043(2) Uani 1 1 d . . .
H12A H 0.5960 0.7979 0.1280 0.052 Uiso 1 1 calc R . .
C13 C 0.5887(7) 0.7266(7) 0.0528(6) 0.057(3) Uani 1 1 d . . .
H13A H 0.6129 0.7651 0.0091 0.068 Uiso 1 1 calc R . .
C14 C 0.5648(7) 0.6503(6) 0.0431(5) 0.050(3) Uani 1 1 d . . .
H14A H 0.5748 0.6380 -0.0061 0.060 Uiso 1 1 calc R . .
C15 C 0.5263(7) 0.5927(6) 0.1067(5) 0.045(2) Uani 1 1 d . . .
H15A H 0.5104 0.5415 0.1009 0.054 Uiso 1 1 calc R . .
C16 C 0.5117(6) 0.6136(5) 0.1806(4) 0.0313(19) Uani 1 1 d . . .
C17 C 0.4412(5) 0.4886(5) 0.2607(4) 0.0298(19) Uani 1 1 d . . .
C18 C 0.3952(6) 0.4596(5) 0.3434(4) 0.0307(19) Uani 1 1 d . . .
C19 C 0.3498(6) 0.3888(5) 0.3681(5) 0.037(2) Uani 1 1 d . . .
H19A H 0.3529 0.3515 0.3344 0.044 Uiso 1 1 calc R . .
C20 C 0.2987(6) 0.3733(5) 0.4445(5) 0.034(2) Uani 1 1 d . . .
H20A H 0.2664 0.3264 0.4621 0.040 Uiso 1 1 calc R . .
C21 C 0.2973(6) 0.4289(5) 0.4930(5) 0.038(2) Uani 1 1 d . . .
H21A H 0.2646 0.4195 0.5442 0.046 Uiso 1 1 calc R . .
C22 C 0.3447(6) 0.4982(5) 0.4653(4) 0.033(2) Uani 1 1 d . . .
H22A H 0.3408 0.5369 0.4980 0.040 Uiso 1 1 calc R . .
C23 C 0.1262(6) 1.0075(5) -0.1225(5) 0.039(2) Uani 1 1 d . . .
H23A H 0.0640 1.0176 -0.1084 0.047 Uiso 1 1 calc R . .
C24 C 0.1705(7) 1.0744(6) -0.1674(5) 0.044(2) Uani 1 1 d . . .
H24A H 0.1387 1.1274 -0.1842 0.053 Uiso 1 1 calc R . .
C25 C 0.2637(7) 1.0621(7) -0.1878(5) 0.051(3) Uani 1 1 d . . .
H25A H 0.2958 1.1064 -0.2178 0.061 Uiso 1 1 calc R . .
C26 C 0.3064(7) 0.9818(6) -0.1617(5) 0.045(2) Uani 1 1 d . . .
H26A H 0.3686 0.9709 -0.1742 0.054 Uiso 1 1 calc R . .
C27 C 0.2560(6) 0.9158(6) -0.1160(5) 0.034(2) Uani 1 1 d . . .
C28 C 0.2974(6) 0.8280(6) -0.0880(5) 0.042(2) Uani 1 1 d . . .
C29 C 0.2532(6) 0.6890(5) -0.0112(5) 0.034(2) Uani 1 1 d . . .
C30 C 0.3376(6) 0.6402(6) -0.0049(5) 0.042(2) Uani 1 1 d . . .
H30A H 0.3902 0.6644 -0.0280 0.050 Uiso 1 1 calc R . .
C31 C 0.3397(8) 0.5567(7) 0.0358(6) 0.055(3) Uani 1 1 d . . .
H31A H 0.3950 0.5251 0.0398 0.066 Uiso 1 1 calc R . .
C32 C 0.2645(9) 0.5173(7) 0.0710(6) 0.059(3) Uani 1 1 d . . .
H32A H 0.2687 0.4609 0.0988 0.071 Uiso 1 1 calc R . .
C33 C 0.1807(7) 0.5645(5) 0.0642(5) 0.046(3) Uani 1 1 d . . .
H33A H 0.1291 0.5387 0.0865 0.055 Uiso 1 1 calc R . .
C34 C 0.1753(6) 0.6504(5) 0.0239(4) 0.033(2) Uani 1 1 d . . .
C35 C 0.0127(6) 0.6884(6) 0.0442(5) 0.035(2) Uani 1 1 d . . .
C36 C -0.0531(6) 0.7641(5) 0.0218(4) 0.033(2) Uani 1 1 d . . .
C37 C -0.1448(6) 0.7596(6) 0.0411(5) 0.043(2) Uani 1 1 d . . .
H37A H -0.1672 0.7096 0.0710 0.051 Uiso 1 1 calc R . .
C38 C -0.2021(6) 0.8309(7) 0.0149(6) 0.052(3) Uani 1 1 d . . .
H38A H -0.2634 0.8296 0.0275 0.062 Uiso 1 1 calc R . .
C39 C -0.1665(6) 0.9028(6) -0.0295(5) 0.046(2) Uani 1 1 d . . .
H39A H -0.2031 0.9515 -0.0477 0.056 Uiso 1 1 calc R . .
C40 C -0.0732(6) 0.9019(5) -0.0475(5) 0.037(2) Uani 1 1 d . . .
H40A H -0.0492 0.9503 -0.0792 0.044 Uiso 1 1 calc R . .
C41 C 0.7103(5) 0.2198(5) 0.4271(5) 0.0306(19) Uani 1 1 d . . .
C42 C 0.7080(6) 0.1603(5) 0.4959(5) 0.035(2) Uani 1 1 d . . .
H42A H 0.7097 0.1796 0.5396 0.042 Uiso 1 1 calc R . .
C43 C 0.7032(6) 0.0733(6) 0.4998(6) 0.044(2) Uani 1 1 d . . .
H43A H 0.7005 0.0348 0.5461 0.053 Uiso 1 1 calc R . .
C44 C 0.7024(7) 0.0432(6) 0.4344(6) 0.044(2) Uani 1 1 d . . .
C45 C 0.7036(6) 0.1003(6) 0.3671(5) 0.044(2) Uani 1 1 d . . .
H45A H 0.7024 0.0797 0.3239 0.053 Uiso 1 1 calc R . .
C46 C 0.7067(6) 0.1895(5) 0.3615(5) 0.034(2) Uani 1 1 d . . .
C47 C 0.6976(6) 0.2492(5) 0.2922(5) 0.033(2) Uani 1 1 d . . .
H47A H 0.6826 0.2264 0.2558 0.040 Uiso 1 1 calc R . .
C48 C 0.6840(6) 0.3814(5) 0.2044(4) 0.033(2) Uani 1 1 d . . .
H48A H 0.6321 0.4243 0.2193 0.040 Uiso 1 1 calc R . .
H48B H 0.6676 0.3429 0.1779 0.040 Uiso 1 1 calc R . .
C49 C 0.7590(6) 0.4283(6) 0.1489(4) 0.037(2) Uani 1 1 d . . .
H49A H 0.8124 0.3860 0.1368 0.044 Uiso 1 1 calc R . .
H49B H 0.7420 0.4535 0.1013 0.044 Uiso 1 1 calc R . .
C50 C 0.7805(6) 0.4996(5) 0.1805(4) 0.033(2) Uani 1 1 d . . .
H50A H 0.8215 0.5329 0.1398 0.040 Uiso 1 1 calc R . .
H50B H 0.7260 0.5389 0.1970 0.040 Uiso 1 1 calc R . .
C51 C 0.8954(6) 0.4911(5) 0.2415(4) 0.032(2) Uani 1 1 d . . .
H51A H 0.9228 0.5235 0.1951 0.039 Uiso 1 1 calc R . .
C52 C 0.9402(6) 0.4731(5) 0.3031(5) 0.032(2) Uani 1 1 d . . .
C53 C 1.0297(6) 0.4942(5) 0.2818(5) 0.040(2) Uani 1 1 d . . .
H53A H 1.0581 0.5135 0.2307 0.048 Uiso 1 1 calc R . .
C54 C 1.0717(6) 0.4849(6) 0.3391(6) 0.044(2) Uani 1 1 d . . .
C55 C 1.0317(7) 0.4545(6) 0.4151(6) 0.047(3) Uani 1 1 d . . .
H55A H 1.0626 0.4473 0.4526 0.056 Uiso 1 1 calc R . .
C56 C 0.9471(6) 0.4352(5) 0.4347(5) 0.040(2) Uani 1 1 d . . .
H56A H 0.9201 0.4161 0.4862 0.048 Uiso 1 1 calc R . .
C57 C 0.8991(6) 0.4432(5) 0.3793(5) 0.033(2) Uani 1 1 d . . .
C58 C 0.1548(6) 0.9674(6) 0.3830(5) 0.039(2) Uani 1 1 d . . .
C59 C 0.1110(6) 1.0134(6) 0.4449(5) 0.043(2) Uani 1 1 d . . .
H59A H 0.0775 0.9845 0.4904 0.051 Uiso 1 1 calc R . .
C60 C 0.1172(7) 1.0979(6) 0.4388(6) 0.047(2) Uani 1 1 d . . .
H60A H 0.0880 1.1273 0.4798 0.056 Uiso 1 1 calc R . .
C61 C 0.1680(7) 1.1423(6) 0.3701(6) 0.051(3) Uani 1 1 d . . .
C62 C 0.2130(7) 1.1000(6) 0.3093(6) 0.050(3) Uani 1 1 d . . .
H62A H 0.2481 1.1294 0.2649 0.060 Uiso 1 1 calc R . .
C63 C 0.2054(6) 1.0108(6) 0.3147(5) 0.038(2) Uani 1 1 d . . .
C64 C 0.2624(6) 0.9648(6) 0.2536(5) 0.043(2) Uani 1 1 d . . .
H64A H 0.3040 0.9954 0.2158 0.052 Uiso 1 1 calc R . .
C65 C 0.3370(6) 0.8503(6) 0.1840(5) 0.041(2) Uani 1 1 d . . .
H65A H 0.3806 0.8109 0.2077 0.049 Uiso 1 1 calc R . .
H65B H 0.3664 0.8981 0.1505 0.049 Uiso 1 1 calc R . .
C66 C 0.3055(6) 0.8012(6) 0.1352(5) 0.046(2) Uani 1 1 d . . .
H66A H 0.2619 0.8411 0.1117 0.056 Uiso 1 1 calc R . .
H66B H 0.3563 0.7844 0.0940 0.056 Uiso 1 1 calc R . .
C67 C 0.2651(6) 0.7223(5) 0.1779(5) 0.036(2) Uani 1 1 d . . .
H67A H 0.3062 0.6841 0.2050 0.043 Uiso 1 1 calc R . .
H67B H 0.2557 0.6912 0.1415 0.043 Uiso 1 1 calc R . .
C68 C 0.1087(6) 0.7153(5) 0.2275(4) 0.034(2) Uani 1 1 d . . .
H68A H 0.1176 0.6870 0.1860 0.040 Uiso 1 1 calc R . .
C69 C 0.0197(6) 0.7237(5) 0.2786(4) 0.0314(19) Uani 1 1 d . . .
C70 C -0.0509(6) 0.7081(5) 0.2547(5) 0.034(2) Uani 1 1 d . . .
H70A H -0.0401 0.6951 0.2057 0.040 Uiso 1 1 calc R . .
C71 C -0.1373(6) 0.7115(5) 0.3028(5) 0.034(2) Uani 1 1 d . . .
C72 C -0.1523(7) 0.7297(5) 0.3768(5) 0.042(2) Uani 1 1 d . . .
H72A H -0.2100 0.7334 0.4089 0.051 Uiso 1 1 calc R . .
C73 C -0.0848(6) 0.7418(5) 0.4025(5) 0.038(2) Uani 1 1 d . . .
H73A H -0.0963 0.7506 0.4530 0.046 Uiso 1 1 calc R . .
C74 C 0.0051(6) 0.7413(5) 0.3536(5) 0.036(2) Uani 1 1 d . . .
C80 C -0.0161(7) 0.9626(7) 0.2975(5) 0.056(3) Uani 1 1 d . . .
H80A H -0.0408 1.0021 0.2589 0.085 Uiso 1 1 calc R . .
H80B H -0.0082 0.9948 0.3332 0.085 Uiso 1 1 calc R . .
H80C H -0.0561 0.9209 0.3247 0.085 Uiso 1 1 calc R . .
C81 C 0.9221(12) 0.2332(12) 0.3758(9) 0.126(6) Uani 1 1 d . . .
H81A H 0.9858 0.2313 0.3520 0.152 Uiso 1 1 calc R . .
H81B H 0.9094 0.1763 0.3740 0.152 Uiso 1 1 calc R . .
C82 C 0.9198(12) 0.2235(10) 0.4588(8) 0.115(6) Uani 1 1 d . . .
H82A H 0.9631 0.1749 0.4717 0.173 Uiso 1 1 calc R . .
H82B H 0.8612 0.2134 0.4900 0.173 Uiso 1 1 calc R . .
H82C H 0.9338 0.2758 0.4681 0.173 Uiso 1 1 calc R . .
C83 C 0.0231(15) 0.4188(12) 0.0732(11) 0.152(7) Uani 1 1 d DU . .
C84 C 0.061(2) 0.3457(16) 0.1307(17) 0.217(13) Uani 1 1 d DU . .
O1W O 0.4637(7) 0.9955(6) 0.2371(8) 0.149(5) Uani 1 1 d . . .
O2W O 0.3778(7) 0.0401(8) 0.0211(9) 0.179(7) Uani 1 1 d . . .
O3W O 0.4972(10) 0.0818(8) 0.0889(9) 0.176(7) Uani 1 1 d . . .
O4W O 0.4537(17) 0.1309(16) 0.3365(11) 0.310(13) Uani 1 1 d . . .
O5W O 0.3168(15) 0.2295(14) 0.1468(7) 0.261(11) Uani 1 1 d . . .
O6W O 0.4488(17) 0.2788(14) 0.1871(13) 0.093(7) Uani 0.50 1 d P . .
O6W' O 0.492(2) 0.2555(16) 0.236(2) 0.153(13) Uani 0.50 1 d P . .

loop_
_atom_site_aniso_label
_atom_site_aniso_U_11
_atom_site_aniso_U_22
_atom_site_aniso_U_33
_atom_site_aniso_U_23
_atom_site_aniso_U_13
_atom_site_aniso_U_12
Fe1 0.0184(6) 0.0271(6) 0.0329(7) -0.0062(5) -0.0019(5) 0.0008(5)
Fe2 0.0197(7) 0.0301(6) 0.0318(7) -0.0119(5) -0.0003(5) -0.0026(5)
Mn1 0.0226(7) 0.0288(7) 0.0297(7) -0.0116(5) -0.0050(5) 0.0022(5)
Mn2 0.0208(7) 0.0406(8) 0.0414(8) -0.0212(6) -0.0074(6) 0.0062(6)
Cl1 0.073(2) 0.0528(16) 0.105(2) -0.0393(15) -0.0164(18) -0.0102(15)
Cl2 0.0284(13) 0.0491(14) 0.0648(15) -0.0160(11) -0.0042(11) -0.0084(11)
Cl3 0.0383(17) 0.081(2) 0.127(3) 0.0118(19) -0.0404(18) -0.0147(15)
Cl4 0.099(3) 0.0377(14) 0.102(2) -0.0061(14) -0.050(2) -0.0185(15)
O1 0.042(4) 0.052(4) 0.045(4) -0.023(3) -0.003(3) -0.009(3)
O2 0.042(4) 0.037(4) 0.051(4) 0.000(3) -0.004(3) -0.020(3)
O3 0.045(4) 0.043(4) 0.050(4) -0.013(3) 0.009(3) -0.017(3)
O4 0.022(4) 0.067(5) 0.085(5) -0.012(4) -0.011(4) -0.007(3)
O5 0.024(3) 0.038(3) 0.043(3) -0.016(3) -0.006(3) 0.002(3)
O6 0.029(3) 0.033(3) 0.037(3) -0.013(2) -0.010(3) 0.000(3)
O7 0.033(4) 0.045(4) 0.047(4) -0.021(3) -0.014(3) 0.003(3)
O8 0.040(4) 0.057(4) 0.039(3) -0.022(3) 0.001(3) -0.012(3)
O9 0.028(4) 0.048(4) 0.040(3) -0.025(3) -0.010(3) 0.012(3)
O10 0.030(4) 0.045(3) 0.029(3) -0.015(3) -0.013(3) 0.006(3)
N1 0.021(4) 0.033(4) 0.030(4) -0.009(3) -0.001(3) 0.004(3)
N2 0.033(5) 0.043(4) 0.040(4) -0.010(3) -0.014(4) 0.006(4)
N3 0.037(5) 0.034(4) 0.039(4) -0.009(3) -0.012(4) -0.001(3)
N4 0.034(5) 0.053(5) 0.037(4) -0.019(4) -0.006(4) 0.008(4)
N5 0.019(4) 0.022(3) 0.031(4) -0.012(3) -0.002(3) 0.009(3)
N6 0.021(4) 0.034(4) 0.028(4) -0.006(3) -0.005(3) 0.002(3)
N7 0.017(4) 0.036(4) 0.044(4) -0.006(3) -0.004(3) 0.002(3)
N8 0.030(4) 0.032(4) 0.031(4) -0.003(3) -0.010(3) -0.003(3)
N9 0.020(4) 0.036(4) 0.028(4) -0.016(3) 0.000(3) 0.000(3)
N10 0.028(4) 0.031(4) 0.028(4) -0.011(3) -0.002(3) -0.004(3)
N11 0.031(4) 0.038(4) 0.032(4) -0.018(3) -0.005(3) -0.006(3)
N12 0.026(4) 0.032(4) 0.029(4) -0.018(3) -0.003(3) -0.001(3)
N13 0.028(4) 0.035(4) 0.030(4) -0.018(3) -0.004(3) 0.002(3)
N14 0.023(4) 0.035(4) 0.030(4) -0.014(3) -0.006(3) 0.002(3)
N15 0.023(4) 0.042(4) 0.057(5) -0.030(4) -0.014(4) 0.009(3)
N16 0.024(4) 0.037(4) 0.036(4) -0.018(3) -0.009(3) 0.004(3)
N17 0.38(4) 0.183(18) 0.211(19) -0.133(15) -0.20(2) 0.077(19)
C1 0.036(6) 0.028(4) 0.026(4) -0.009(3) 0.005(4) -0.009(4)
C2 0.032(6) 0.034(5) 0.037(5) -0.007(4) -0.014(4) -0.008(4)
C3 0.016(4) 0.035(5) 0.035(5) -0.015(4) 0.003(4) -0.003(3)
C4 0.013(4) 0.040(5) 0.040(5) -0.017(4) 0.005(4) -0.004(4)
C5 0.022(5) 0.022(4) 0.046(5) -0.008(4) -0.008(4) -0.002(3)
C6 0.020(5) 0.047(5) 0.049(5) -0.018(4) -0.010(4) 0.007(4)
C7 0.032(6) 0.035(5) 0.068(7) -0.023(5) -0.013(5) -0.004(4)
C8 0.027(5) 0.039(5) 0.054(6) -0.010(4) -0.004(4) -0.004(4)
C9 0.011(4) 0.019(4) 0.066(6) -0.012(4) -0.007(4) 0.001(3)
C10 0.021(5) 0.049(6) 0.032(5) -0.006(4) -0.005(4) -0.005(4)
C11 0.018(5) 0.037(5) 0.033(5) 0.001(4) 0.003(4) 0.009(4)
C12 0.033(6) 0.058(6) 0.035(5) 0.001(4) -0.004(4) -0.015(5)
C13 0.044(7) 0.069(7) 0.046(6) 0.007(5) 0.001(5) -0.023(6)
C14 0.053(7) 0.058(6) 0.021(5) -0.003(4) 0.009(4) 0.002(5)
C15 0.042(6) 0.046(6) 0.046(6) -0.018(4) -0.005(5) -0.002(5)
C16 0.022(5) 0.030(5) 0.034(5) -0.001(4) -0.008(4) 0.008(4)
C17 0.020(5) 0.035(5) 0.035(5) -0.014(4) -0.005(4) 0.001(4)
C18 0.025(5) 0.033(5) 0.032(5) -0.004(4) -0.006(4) -0.002(4)
C19 0.038(6) 0.023(4) 0.051(5) -0.009(4) -0.016(4) -0.002(4)
C20 0.027(5) 0.027(4) 0.040(5) 0.006(4) -0.006(4) -0.006(4)
C21 0.027(5) 0.042(5) 0.040(5) -0.013(4) 0.001(4) 0.000(4)
C22 0.032(5) 0.039(5) 0.031(5) -0.010(4) -0.007(4) -0.007(4)
C23 0.032(5) 0.040(5) 0.041(5) -0.009(4) -0.002(4) -0.007(4)
C24 0.034(6) 0.027(5) 0.065(6) -0.005(4) -0.006(5) -0.003(4)
C25 0.042(7) 0.053(6) 0.054(6) -0.005(5) -0.001(5) -0.018(5)
C26 0.027(5) 0.057(6) 0.048(6) -0.011(5) -0.005(4) -0.006(5)
C27 0.024(5) 0.043(5) 0.043(5) -0.020(4) -0.006(4) -0.009(4)
C28 0.027(5) 0.048(6) 0.051(6) -0.019(4) -0.009(4) 0.001(4)
C29 0.028(5) 0.040(5) 0.036(5) -0.025(4) -0.004(4) 0.006(4)
C30 0.031(6) 0.055(6) 0.047(5) -0.025(5) -0.015(4) 0.003(4)
C31 0.048(7) 0.055(7) 0.061(6) -0.031(5) -0.020(6) 0.028(5)
C32 0.076(9) 0.041(6) 0.049(6) -0.012(5) -0.007(6) 0.008(6)
C33 0.059(7) 0.031(5) 0.034(5) -0.006(4) 0.001(5) 0.007(5)
C34 0.043(6) 0.030(5) 0.031(5) -0.016(4) -0.011(4) -0.002(4)
C35 0.038(6) 0.037(5) 0.031(5) -0.018(4) 0.005(4) -0.015(4)
C36 0.028(5) 0.038(5) 0.031(5) -0.012(4) 0.005(4) -0.010(4)
C37 0.032(6) 0.056(6) 0.037(5) -0.014(4) 0.009(4) -0.019(5)
C38 0.013(5) 0.060(7) 0.077(7) -0.023(5) 0.007(5) -0.009(5)
C39 0.022(5) 0.055(6) 0.059(6) -0.015(5) -0.006(4) 0.004(5)
C40 0.021(5) 0.028(5) 0.059(6) -0.008(4) -0.006(4) -0.004(4)
C41 0.018(4) 0.023(4) 0.048(5) -0.012(4) -0.004(4) 0.002(3)
C42 0.023(5) 0.034(5) 0.048(5) -0.009(4) -0.012(4) 0.001(4)
C43 0.026(5) 0.040(5) 0.064(6) 0.003(5) -0.018(5) -0.004(4)
C44 0.035(6) 0.045(6) 0.059(6) -0.008(5) -0.016(5) -0.012(4)
C45 0.035(6) 0.053(6) 0.048(6) -0.018(5) -0.010(4) -0.005(5)
C46 0.033(5) 0.035(5) 0.039(5) -0.013(4) -0.014(4) -0.004(4)
C47 0.023(5) 0.042(5) 0.037(5) -0.018(4) -0.004(4) 0.000(4)
C48 0.028(5) 0.037(5) 0.033(5) -0.013(4) -0.008(4) 0.007(4)
C49 0.027(5) 0.050(5) 0.031(5) -0.017(4) -0.001(4) 0.002(4)
C50 0.032(5) 0.036(5) 0.026(4) -0.005(4) -0.001(4) -0.001(4)
C51 0.037(6) 0.028(4) 0.028(4) -0.006(3) -0.001(4) -0.006(4)
C52 0.034(5) 0.024(4) 0.040(5) -0.004(4) -0.013(4) -0.002(4)
C53 0.028(5) 0.030(5) 0.056(6) 0.001(4) -0.006(4) -0.005(4)
C54 0.019(5) 0.036(5) 0.080(7) -0.014(5) -0.018(5) 0.001(4)
C55 0.048(7) 0.036(5) 0.071(7) -0.023(5) -0.035(6) 0.005(5)
C56 0.040(6) 0.037(5) 0.047(5) -0.020(4) -0.018(5) 0.007(4)
C57 0.034(5) 0.025(4) 0.046(5) -0.029(4) -0.009(4) 0.002(4)
C58 0.034(6) 0.039(5) 0.051(6) -0.017(4) -0.019(5) 0.000(4)
C59 0.023(5) 0.050(6) 0.055(6) -0.024(5) -0.004(4) 0.001(4)
C60 0.033(6) 0.055(6) 0.058(6) -0.027(5) -0.013(5) 0.000(5)
C61 0.037(6) 0.045(6) 0.078(7) -0.033(5) -0.023(6) 0.013(5)
C62 0.035(6) 0.050(6) 0.071(7) -0.015(5) -0.018(5) -0.008(5)
C63 0.030(5) 0.044(5) 0.043(5) -0.023(4) -0.012(4) 0.003(4)
C64 0.022(5) 0.052(6) 0.054(6) -0.023(5) 0.001(4) -0.003(4)
C65 0.013(5) 0.054(6) 0.050(5) -0.019(4) -0.001(4) 0.007(4)
C66 0.032(6) 0.050(6) 0.056(6) -0.025(5) -0.005(5) 0.003(5)
C67 0.026(5) 0.035(5) 0.047(5) -0.023(4) -0.005(4) 0.005(4)
C68 0.037(6) 0.029(4) 0.031(5) -0.012(4) -0.004(4) 0.002(4)
C69 0.024(5) 0.038(5) 0.027(4) -0.009(4) 0.001(4) 0.000(4)
C70 0.034(5) 0.031(5) 0.034(5) -0.009(4) -0.004(4) -0.001(4)
C71 0.037(6) 0.014(4) 0.049(5) 0.000(4) -0.010(4) -0.006(4)
C72 0.033(6) 0.034(5) 0.052(6) -0.011(4) 0.006(4) -0.007(4)
C73 0.036(6) 0.041(5) 0.031(5) -0.016(4) 0.008(4) -0.006(4)
C74 0.038(6) 0.035(5) 0.034(5) -0.010(4) 0.000(4) -0.012(4)
C80 0.042(7) 0.073(7) 0.051(6) -0.036(5) -0.004(5) 0.013(5)
C81 0.099(15) 0.181(18) 0.103(13) -0.064(12) -0.017(10) 0.002(13)
C82 0.128(17) 0.109(12) 0.094(11) -0.027(9) -0.005(10) -0.009(11)
C83 0.153(12) 0.170(10) 0.171(10) -0.115(8) -0.030(8) -0.033(8)
C84 0.224(16) 0.221(15) 0.212(15) -0.063(10) -0.046(10) -0.034(10)
O1W 0.047(6) 0.086(7) 0.288(15) 0.032(9) -0.049(8) -0.014(5)
O2W 0.052(7) 0.138(10) 0.313(17) 0.069(11) -0.069(10) -0.022(7)
O3W 0.183(15) 0.120(9) 0.276(16) 0.045(10) -0.167(14) -0.061(9)
O4W 0.37(3) 0.35(3) 0.240(19) -0.096(19) -0.20(2) 0.11(2)
O5W 0.32(3) 0.34(2) 0.099(10) -0.040(12) 0.069(12) -0.18(2)
O6W 0.079(18) 0.059(12) 0.119(18) -0.051(12) 0.037(12) -0.016(11)
O6W' 0.11(3) 0.072(16) 0.23(4) -0.09(2) 0.07(2) -0.008(15)

loop_
_atom_type_symbol
_atom_type_description
_atom_type_scat_dispersion_real
_atom_type_scat_dispersion_imag
_atom_type_scat_source
C C 0.0033 0.0016 'International Tables Vol C Tables 4.2.6.8 and 6.1.1.4'
H H 0.0000 0.0000 'International Tables Vol C Tables 4.2.6.8 and 6.1.1.4'
N N 0.0061 0.0033 'International Tables Vol C Tables 4.2.6.8 and 6.1.1.4'
O O 0.0106 0.0060 'International Tables Vol C Tables 4.2.6.8 and 6.1.1.4'
Mn Mn 0.3368 0.7283 'International Tables Vol C Tables 4.2.6.8 and 6.1.1.4'
Fe Fe 0.3463 0.8444 'International Tables Vol C Tables 4.2.6.8 and 6.1.1.4'
Cl Cl 0.1484 0.1585 'International Tables Vol C Tables 4.2.6.8 and 6.1.1.4'

loop_
_geom_angle_atom_site_label_1
_geom_angle_atom_site_label_2
_geom_angle_atom_site_label_3
_geom_angle
_geom_angle_site_symmetry_1
_geom_angle_site_symmetry_3
_geom_angle_publ_flag
N7 Fe1 N6 84.1(3) . . ?
N7 Fe1 C2 93.0(3) . . ?
N6 Fe1 C2 96.8(3) . . ?
N7 Fe1 C1 95.1(3) . . ?
N6 Fe1 C1 89.9(3) . . ?
C2 Fe1 C1 170.0(3) . . ?
N7 Fe1 N5 165.6(3) . . ?
N6 Fe1 N5 82.1(3) . . ?
C2 Fe1 N5 84.4(3) . . ?
C1 Fe1 N5 89.2(3) . . ?
N7 Fe1 N8 81.2(3) . . ?
N6 Fe1 N8 164.7(3) . . ?
C2 Fe1 N8 88.5(3) . . ?
C1 Fe1 N8 86.9(3) . . ?
N5 Fe1 N8 112.8(3) . . ?
N11 Fe2 N10 83.1(3) . . ?
N11 Fe2 C4 98.8(3) . . ?
N10 Fe2 C4 97.1(3) . . ?
N11 Fe2 C3 91.8(3) . . ?
N10 Fe2 C3 94.4(3) . . ?
C4 Fe2 C3 165.2(3) . . ?
N11 Fe2 N12 82.4(3) . . ?
N10 Fe2 N12 165.5(3) . . ?
C4 Fe2 N12 83.6(3) . . ?
C3 Fe2 N12 87.7(3) . . ?
N11 Fe2 N9 165.0(3) . . ?
N10 Fe2 N9 81.9(3) . . ?
C4 Fe2 N9 84.4(3) . . ?
C3 Fe2 N9 88.1(3) . . ?
N12 Fe2 N9 112.6(3) . . ?
O5 Mn1 O6 89.1(2) . . ?
O5 Mn1 N13 89.9(3) . . ?
O6 Mn1 N13 177.2(3) . . ?
O5 Mn1 N14 176.7(2) . . ?
O6 Mn1 N14 88.9(2) . . ?
N13 Mn1 N14 91.9(3) . . ?
O5 Mn1 N1 94.6(2) . . ?
O6 Mn1 N1 94.3(2) . . ?
N13 Mn1 N1 88.4(3) . . ?
N14 Mn1 N1 88.2(3) . . ?
O5 Mn1 O10 86.4(2) . . ?
O6 Mn1 O10 88.2(2) . . ?
N13 Mn1 O10 89.1(2) . . ?
N14 Mn1 O10 90.8(2) . . ?
N1 Mn1 O10 177.3(2) . . ?
O7 Mn2 O8 88.2(3) . . ?
O7 Mn2 N16 175.5(3) . . ?
O8 Mn2 N16 89.7(3) . . ?
O7 Mn2 N15 89.9(3) . . ?
O8 Mn2 N15 174.1(3) . . ?
N16 Mn2 N15 91.7(3) . . ?
O7 Mn2 N2 95.0(3) . . ?
O8 Mn2 N2 98.9(3) . . ?
N16 Mn2 N2 89.2(3) . . ?
N15 Mn2 N2 86.9(3) . . ?
O7 Mn2 O9 88.1(2) . . ?
O8 Mn2 O9 90.0(3) . . ?
N16 Mn2 O9 87.9(2) . . ?
N15 Mn2 O9 84.3(3) . . ?
N2 Mn2 O9 170.6(3) . . ?
C57 O5 Mn1 124.3(5) . . ?
C41 O6 Mn1 125.2(5) . . ?
C58 O7 Mn2 128.3(5) . . ?
C74 O8 Mn2 123.0(5) . . ?
C80 O9 Mn2 129.1(5) . . ?
C80 O9 H9A 109.3 . . ?
Mn2 O9 H9A 109.2 . . ?
C81 O10 Mn1 123.4(8) . . ?
C81 O10 H10A 108.9 . . ?
Mn1 O10 H10A 109.5 . . ?
C1 N1 Mn1 166.7(6) . . ?
C2 N2 Mn2 158.3(7) . . ?
C22 N5 C18 118.0(7) . . ?
C22 N5 Fe1 129.5(5) . . ?
C18 N5 Fe1 111.9(5) . . ?
C17 N6 C16 126.6(7) . . ?
C17 N6 Fe1 118.7(5) . . ?
C16 N6 Fe1 114.2(5) . . ?
C10 N7 C11 126.0(7) . . ?
C10 N7 Fe1 119.3(6) . . ?
C11 N7 Fe1 114.2(6) . . ?
C9 N8 C5 119.4(7) . . ?
C9 N8 Fe1 112.0(5) . . ?
C5 N8 Fe1 128.6(5) . . ?
C23 N9 C27 117.3(7) . . ?
C23 N9 Fe2 130.3(6) . . ?
C27 N9 Fe2 112.3(5) . . ?
C28 N10 C29 128.1(8) . . ?
C28 N10 Fe2 117.4(6) . . ?
C29 N10 Fe2 114.5(5) . . ?
C35 N11 C34 126.5(7) . . ?
C35 N11 Fe2 118.1(6) . . ?
C34 N11 Fe2 115.1(6) . . ?
C40 N12 C36 117.7(7) . . ?
C40 N12 Fe2 129.8(6) . . ?
C36 N12 Fe2 112.4(5) . . ?
C51 N13 C50 117.4(7) . . ?
C51 N13 Mn1 120.6(5) . . ?
C50 N13 Mn1 122.0(5) . . ?
C47 N14 C48 118.4(7) . . ?
C47 N14 Mn1 120.6(5) . . ?
C48 N14 Mn1 120.9(5) . . ?
C64 N15 C65 115.4(8) . . ?
C64 N15 Mn2 122.2(6) . . ?
C65 N15 Mn2 122.4(5) . . ?
C68 N16 C67 116.6(7) . . ?
C68 N16 Mn2 121.4(6) . . ?
C67 N16 Mn2 122.0(5) . . ?
N1 C1 Fe1 176.5(7) . . ?
N2 C2 Fe1 179.6(8) . . ?
N3 C3 Fe2 177.4(7) . . ?
N4 C4 Fe2 174.3(8) . . ?
N8 C5 C6 121.9(7) . . ?
N8 C5 H5A 119.0 . . ?
C6 C5 H5A 119.0 . . ?
C5 C6 C7 119.2(8) . . ?
C5 C6 H6A 120.4 . . ?
C7 C6 H6A 120.4 . . ?
C8 C7 C6 118.2(8) . . ?
C8 C7 H7A 120.9 . . ?
C6 C7 H7A 120.9 . . ?
C7 C8 C9 119.4(8) . . ?
C7 C8 H8A 120.3 . . ?
C9 C8 H8A 120.3 . . ?
N8 C9 C8 121.8(8) . . ?
N8 C9 C10 116.0(7) . . ?
C8 C9 C10 122.2(7) . . ?
O2 C10 N7 128.9(8) . . ?
O2 C10 C9 120.9(8) . . ?
N7 C10 C9 110.1(7) . . ?
C16 C11 C12 120.5(8) . . ?
C16 C11 N7 113.4(7) . . ?
C12 C11 N7 126.0(8) . . ?
C13 C12 C11 117.8(9) . . ?
C13 C12 H12A 121.1 . . ?
C11 C12 H12A 121.1 . . ?
C12 C13 C14 122.9(9) . . ?
C12 C13 H13A 118.6 . . ?
C14 C13 H13A 118.6 . . ?
C15 C14 C13 120.1(9) . . ?
C15 C14 H14A 119.9 . . ?
C13 C14 H14A 119.9 . . ?
C14 C15 C16 118.4(9) . . ?
C14 C15 H15A 120.8 . . ?
C16 C15 H15A 120.8 . . ?
C11 C16 N6 113.9(7) . . ?
C11 C16 C15 120.2(8) . . ?
N6 C16 C15 126.0(8) . . ?
O1 C17 N6 128.7(7) . . ?
O1 C17 C18 120.1(7) . . ?
N6 C17 C18 111.1(7) . . ?
N5 C18 C19 121.6(7) . . ?
N5 C18 C17 115.1(7) . . ?
C19 C18 C17 123.2(7) . . ?
C18 C19 C20 119.3(8) . . ?
C18 C19 H19A 120.3 . . ?
C20 C19 H19A 120.3 . . ?
C21 C20 C19 118.6(8) . . ?
C21 C20 H20A 120.7 . . ?
C19 C20 H20A 120.7 . . ?
C22 C21 C20 119.5(8) . . ?
C22 C21 H21A 120.2 . . ?
C20 C21 H21A 120.2 . . ?
N5 C22 C21 122.7(8) . . ?
N5 C22 H22A 118.7 . . ?
C21 C22 H22A 118.7 . . ?
N9 C23 C24 124.3(9) . . ?
N9 C23 H23A 117.8 . . ?
C24 C23 H23A 117.8 . . ?
C23 C24 C25 119.2(9) . . ?
C23 C24 H24A 120.4 . . ?
C25 C24 H24A 120.4 . . ?
C26 C25 C24 117.3(9) . . ?
C26 C25 H25A 121.3 . . ?
C24 C25 H25A 121.3 . . ?
C25 C26 C27 120.1(9) . . ?
C25 C26 H26A 119.9 . . ?
C27 C26 H26A 119.9 . . ?
N9 C27 C26 121.7(8) . . ?
N9 C27 C28 115.4(8) . . ?
C26 C27 C28 122.9(8) . . ?
O4 C28 N10 126.0(8) . . ?
O4 C28 C27 121.1(9) . . ?
N10 C28 C27 112.8(8) . . ?
N10 C29 C34 114.0(8) . . ?
N10 C29 C30 126.7(8) . . ?
C34 C29 C30 119.3(8) . . ?
C31 C30 C29 118.6(9) . . ?
C31 C30 H30A 120.7 . . ?
C29 C30 H30A 120.7 . . ?
C30 C31 C32 123.4(10) . . ?
C30 C31 H31A 118.3 . . ?
C32 C31 H31A 118.3 . . ?
C31 C32 C33 118.5(9) . . ?
C31 C32 H32A 120.8 . . ?
C33 C32 H32A 120.8 . . ?
C34 C33 C32 120.0(10) . . ?
C34 C33 H33A 120.0 . . ?
C32 C33 H33A 120.0 . . ?
N11 C34 C33 126.6(9) . . ?
N11 C34 C29 113.2(7) . . ?
C33 C34 C29 120.2(9) . . ?
O3 C35 N11 127.7(9) . . ?
O3 C35 C36 121.1(8) . . ?
N11 C35 C36 111.1(7) . . ?
N12 C36 C37 122.3(8) . . ?
N12 C36 C35 115.7(8) . . ?
C37 C36 C35 122.0(8) . . ?
C38 C37 C36 119.2(8) . . ?
C38 C37 H37A 120.4 . . ?
C36 C37 H37A 120.4 . . ?
C39 C38 C37 118.6(9) . . ?
C39 C38 H38A 120.7 . . ?
C37 C38 H38A 120.7 . . ?
C38 C39 C40 118.9(9) . . ?
C38 C39 H39A 120.6 . . ?
C40 C39 H39A 120.6 . . ?
N12 C40 C39 123.3(8) . . ?
N12 C40 H40A 118.3 . . ?
C39 C40 H40A 118.3 . . ?
O6 C41 C42 118.6(7) . . ?
O6 C41 C46 122.7(7) . . ?
C42 C41 C46 118.7(7) . . ?
C43 C42 C41 121.1(8) . . ?
C43 C42 H42A 119.4 . . ?
C41 C42 H42A 119.4 . . ?
C42 C43 C44 119.9(8) . . ?
C42 C43 H43A 120.0 . . ?
C44 C43 H43A 120.0 . . ?
C45 C44 C43 119.8(8) . . ?
C45 C44 Cl4 120.3(7) . . ?
C43 C44 Cl4 119.8(7) . . ?
C44 C45 C46 121.7(8) . . ?
C44 C45 H45A 119.2 . . ?
C46 C45 H45A 119.2 . . ?
C45 C46 C41 118.7(7) . . ?
C45 C46 C47 119.9(7) . . ?
C41 C46 C47 121.2(7) . . ?
N14 C47 C46 127.6(7) . . ?
N14 C47 H47A 116.2 . . ?
C46 C47 H47A 116.2 . . ?
N14 C48 C49 113.9(7) . . ?
N14 C48 H48A 108.8 . . ?
C49 C48 H48A 108.8 . . ?
N14 C48 H48B 108.8 . . ?
C49 C48 H48B 108.8 . . ?
H48A C48 H48B 107.7 . . ?
C50 C49 C48 113.1(7) . . ?
C50 C49 H49A 109.0 . . ?
C48 C49 H49A 109.0 . . ?
C50 C49 H49B 109.0 . . ?
C48 C49 H49B 109.0 . . ?
H49A C49 H49B 107.8 . . ?
N13 C50 C49 112.9(7) . . ?
N13 C50 H50A 109.0 . . ?
C49 C50 H50A 109.0 . . ?
N13 C50 H50B 109.0 . . ?
C49 C50 H50B 109.0 . . ?
H50A C50 H50B 107.8 . . ?
N13 C51 C52 125.7(8) . . ?
N13 C51 H51A 117.2 . . ?
C52 C51 H51A 117.2 . . ?
C57 C52 C53 120.6(8) . . ?
C57 C52 C51 123.4(8) . . ?
C53 C52 C51 115.9(7) . . ?
C54 C53 C52 117.8(8) . . ?
C54 C53 H53A 121.1 . . ?
C52 C53 H53A 121.1 . . ?
C53 C54 C55 122.1(9) . . ?
C53 C54 Cl3 117.7(8) . . ?
C55 C54 Cl3 120.2(7) . . ?
C56 C55 C54 119.6(8) . . ?
C56 C55 H55A 120.2 . . ?
C54 C55 H55A 120.2 . . ?
C55 C56 C57 121.8(9) . . ?
C55 C56 H56A 119.1 . . ?
C57 C56 H56A 119.1 . . ?
O5 C57 C52 121.7(7) . . ?
O5 C57 C56 120.2(8) . . ?
C52 C57 C56 118.0(8) . . ?
O7 C58 C63 122.2(8) . . ?
O7 C58 C59 118.4(8) . . ?
C63 C58 C59 119.5(8) . . ?
C60 C59 C58 121.1(9) . . ?
C60 C59 H59A 119.5 . . ?
C58 C59 H59A 119.5 . . ?
C59 C60 C61 119.9(9) . . ?
C59 C60 H60A 120.0 . . ?
C61 C60 H60A 120.0 . . ?
C62 C61 C60 121.1(9) . . ?
C62 C61 Cl1 119.2(9) . . ?
C60 C61 Cl1 119.6(7) . . ?
C61 C62 C63 119.3(9) . . ?
C61 C62 H62A 120.4 . . ?
C63 C62 H62A 120.4 . . ?
C58 C63 C62 119.1(8) . . ?
C58 C63 C64 122.1(8) . . ?
C62 C63 C64 118.0(9) . . ?
N15 C64 C63 126.7(9) . . ?
N15 C64 H64A 116.7 . . ?
C63 C64 H64A 116.7 . . ?
N15 C65 C66 113.0(7) . . ?
N15 C65 H65A 109.0 . . ?
C66 C65 H65A 109.0 . . ?
N15 C65 H65B 109.0 . . ?
C66 C65 H65B 109.0 . . ?
H65A C65 H65B 107.8 . . ?
C67 C66 C65 115.1(7) . . ?
C67 C66 H66A 108.5 . . ?
C65 C66 H66A 108.5 . . ?
C67 C66 H66B 108.5 . . ?
C65 C66 H66B 108.5 . . ?
H66A C66 H66B 107.5 . . ?
C66 C67 N16 112.2(7) . . ?
C66 C67 H67A 109.2 . . ?
N16 C67 H67A 109.2 . . ?
C66 C67 H67B 109.2 . . ?
N16 C67 H67B 109.2 . . ?
H67A C67 H67B 107.9 . . ?
N16 C68 C69 125.9(8) . . ?
N16 C68 H68A 117.0 . . ?
C69 C68 H68A 117.0 . . ?
C70 C69 C74 120.1(8) . . ?
C70 C69 C68 118.8(8) . . ?
C74 C69 C68 120.9(8) . . ?
C69 C70 C71 121.3(8) . . ?
C69 C70 H70A 119.3 . . ?
C71 C70 H70A 119.3 . . ?
C70 C71 C72 118.7(8) . . ?
C70 C71 Cl2 121.4(7) . . ?
C72 C71 Cl2 119.9(7) . . ?
C73 C72 C71 121.2(9) . . ?
C73 C72 H72A 119.4 . . ?
C71 C72 H72A 119.4 . . ?
C72 C73 C74 121.5(8) . . ?
C72 C73 H73A 119.2 . . ?
C74 C73 H73A 119.2 . . ?
O8 C74 C69 123.2(8) . . ?
O8 C74 C73 119.8(8) . . ?
C69 C74 C73 117.0(8) . . ?
O9 C80 H80A 109.5 . . ?
O9 C80 H80B 109.5 . . ?
H80A C80 H80B 109.5 . . ?
O9 C80 H80C 109.5 . . ?
H80A C80 H80C 109.5 . . ?
H80B C80 H80C 109.5 . . ?
O10 C81 C82 143.4(15) . . ?
O10 C81 H81A 101.1 . . ?
C82 C81 H81A 101.1 . . ?
O10 C81 H81B 101.1 . . ?
C82 C81 H81B 101.1 . . ?
H81A C81 H81B 104.5 . . ?
C81 C82 H82A 109.5 . . ?
C81 C82 H82B 109.5 . . ?
H82A C82 H82B 109.5 . . ?
C81 C82 H82C 109.5 . . ?
H82A C82 H82C 109.5 . . ?
H82B C82 H82C 109.5 . . ?
N17 C84 C83 168(4) . . ?

loop_
_geom_bond_atom_site_label_1
_geom_bond_atom_site_label_2
_geom_bond_distance
_geom_bond_site_symmetry_2
_geom_bond_publ_flag
Fe1 N7 1.892(7) . ?
Fe1 N6 1.900(6) . ?
Fe1 C2 1.956(9) . ?
Fe1 C1 1.971(9) . ?
Fe1 N5 1.997(6) . ?
Fe1 N8 2.015(7) . ?
Fe2 N11 1.902(7) . ?
Fe2 N10 1.903(7) . ?
Fe2 C4 1.967(9) . ?
Fe2 C3 1.979(8) . ?
Fe2 N12 1.992(7) . ?
Fe2 N9 1.999(7) . ?
Mn1 O5 1.884(6) . ?
Mn1 O6 1.896(5) . ?
Mn1 N13 2.033(7) . ?
Mn1 N14 2.047(6) . ?
Mn1 N1 2.251(7) . ?
Mn1 O10 2.251(6) . ?
Mn2 O7 1.884(6) . ?
Mn2 O8 1.894(6) . ?
Mn2 N16 2.015(6) . ?
Mn2 N15 2.029(8) . ?
Mn2 N2 2.207(7) . ?
Mn2 O9 2.291(6) . ?
Cl1 C61 1.761(10) . ?
Cl2 C71 1.736(9) . ?
Cl3 C54 1.755(9) . ?
Cl4 C44 1.746(9) . ?
O1 C17 1.247(9) . ?
O2 C10 1.245(9) . ?
O3 C35 1.240(9) . ?
O4 C28 1.274(11) . ?
O5 C57 1.327(10) . ?
O6 C41 1.321(9) . ?
O7 C58 1.323(10) . ?
O8 C74 1.329(10) . ?
O9 C80 1.446(10) . ?
O9 H9A 0.8499 . ?
O10 C81 1.381(17) . ?
O10 H10A 0.8532 . ?
N1 C1 1.145(10) . ?
N2 C2 1.157(11) . ?
N3 C3 1.149(9) . ?
N4 C4 1.139(10) . ?
N5 C22 1.341(10) . ?
N5 C18 1.371(10) . ?
N6 C17 1.333(10) . ?
N6 C16 1.408(10) . ?
N7 C10 1.336(11) . ?
N7 C11 1.420(10) . ?
N8 C9 1.340(10) . ?
N8 C5 1.349(10) . ?
N9 C23 1.336(10) . ?
N9 C27 1.338(10) . ?
N10 C28 1.328(11) . ?
N10 C29 1.402(10) . ?
N11 C35 1.348(11) . ?
N11 C34 1.398(11) . ?
N12 C40 1.329(10) . ?
N12 C36 1.351(10) . ?
N13 C51 1.295(10) . ?
N13 C50 1.466(10) . ?
N14 C47 1.271(10) . ?
N14 C48 1.483(9) . ?
N15 C64 1.282(10) . ?
N15 C65 1.516(10) . ?
N16 C68 1.307(11) . ?
N16 C67 1.494(10) . ?
N17 C84 1.195(10) . ?
C5 C6 1.379(11) . ?
C5 H5A 0.9300 . ?
C6 C7 1.416(12) . ?
C6 H6A 0.9300 . ?
C7 C8 1.377(12) . ?
C7 H7A 0.9300 . ?
C8 C9 1.400(11) . ?
C8 H8A 0.9300 . ?
C9 C10 1.494(12) . ?
C11 C16 1.405(12) . ?
C11 C12 1.407(11) . ?
C12 C13 1.360(13) . ?
C12 H12A 0.9300 . ?
C13 C14 1.396(14) . ?
C13 H13A 0.9300 . ?
C14 C15 1.385(12) . ?
C14 H14A 0.9300 . ?
C15 C16 1.412(12) . ?
C15 H15A 0.9300 . ?
C17 C18 1.498(11) . ?
C18 C19 1.373(11) . ?
C19 C20 1.400(12) . ?
C19 H19A 0.9300 . ?
C20 C21 1.377(11) . ?
C20 H20A 0.9300 . ?
C21 C22 1.372(11) . ?
C21 H21A 0.9300 . ?
C22 H22A 0.9300 . ?
C23 C24 1.369(11) . ?
C23 H23A 0.9300 . ?
C24 C25 1.393(13) . ?
C24 H24A 0.9300 . ?
C25 C26 1.375(13) . ?
C25 H25A 0.9300 . ?
C26 C27 1.411(12) . ?
C26 H26A 0.9300 . ?
C27 C28 1.469(12) . ?
C29 C34 1.402(12) . ?
C29 C30 1.425(12) . ?
C30 C31 1.373(13) . ?
C30 H30A 0.9300 . ?
C31 C32 1.374(15) . ?
C31 H31A 0.9300 . ?
C32 C33 1.410(15) . ?
C32 H32A 0.9300 . ?
C33 C34 1.403(11) . ?
C33 H33A 0.9300 . ?
C35 C36 1.494(12) . ?
C36 C37 1.398(12) . ?
C37 C38 1.395(14) . ?
C37 H37A 0.9300 . ?
C38 C39 1.366(13) . ?
C38 H38A 0.9300 . ?
C39 C40 1.409(12) . ?
C39 H39A 0.9300 . ?
C40 H40A 0.9300 . ?
C41 C42 1.402(11) . ?
C41 C46 1.412(11) . ?
C42 C43 1.381(12) . ?
C42 H42A 0.9300 . ?
C43 C44 1.391(13) . ?
C43 H43A 0.9300 . ?
C44 C45 1.364(12) . ?
C45 C46 1.404(12) . ?
C45 H45A 0.9300 . ?
C46 C47 1.441(11) . ?
C47 H47A 0.9300 . ?
C48 C49 1.521(11) . ?
C48 H48A 0.9700 . ?
C48 H48B 0.9700 . ?
C49 C50 1.510(11) . ?
C49 H49A 0.9700 . ?
C49 H49B 0.9700 . ?
C50 H50A 0.9700 . ?
C50 H50B 0.9700 . ?
C51 C52 1.454(11) . ?
C51 H51A 0.9300 . ?
C52 C57 1.385(11) . ?
C52 C53 1.437(12) . ?
C53 C54 1.369(12) . ?
C53 H53A 0.9300 . ?
C54 C55 1.380(13) . ?
C55 C56 1.356(13) . ?
C55 H55A 0.9300 . ?
C56 C57 1.408(11) . ?
C56 H56A 0.9300 . ?
C58 C63 1.397(12) . ?
C58 C59 1.418(12) . ?
C59 C60 1.340(12) . ?
C59 H59A 0.9300 . ?
C60 C61 1.409(14) . ?
C60 H60A 0.9300 . ?
C61 C62 1.373(13) . ?
C62 C63 1.422(12) . ?
C62 H62A 0.9300 . ?
C63 C64 1.455(12) . ?
C64 H64A 0.9300 . ?
C65 C66 1.540(12) . ?
C65 H65A 0.9700 . ?
C65 H65B 0.9700 . ?
C66 C67 1.479(12) . ?
C66 H66A 0.9700 . ?
C66 H66B 0.9700 . ?
C67 H67A 0.9700 . ?
C67 H67B 0.9700 . ?
C68 C69 1.445(11) . ?
C68 H68A 0.9300 . ?
C69 C70 1.390(12) . ?
C69 C74 1.412(11) . ?
C70 C71 1.392(12) . ?
C70 H70A 0.9300 . ?
C71 C72 1.397(12) . ?
C72 C73 1.343(12) . ?
C72 H72A 0.9300 . ?
C73 C74 1.442(12) . ?
C73 H73A 0.9300 . ?
C80 H80A 0.9600 . ?
C80 H80B 0.9600 . ?
C80 H80C 0.9600 . ?
C81 C82 1.492(18) . ?
C81 H81A 0.9700 . ?
C81 H81B 0.9700 . ?
C82 H82A 0.9600 . ?
C82 H82B 0.9600 . ?
C82 H82C 0.9600 . ?
C83 C84 1.549(10) . ?
O6W O6W' 1.23(4) . ?

loop_
_geom_hbond_atom_site_label_D
_geom_hbond_atom_site_label_H
_geom_hbond_atom_site_label_A
_geom_hbond_distance_DH
_geom_hbond_distance_HA
_geom_hbond_distance_DA
_geom_hbond_angle_DHA
_geom_hbond_site_symmetry_A
O10 H10A N4 0.853 1.887 2.725(4) 166.69 2_665
O9 H9A N3 0.850 1.967 2.793(4) 163.94 .
